data_2240760
loop_
_publ_author_name
'El-Hiti, Gamal A.'
'Smith, Keith'
'Hegazy, Amany S.'
'Alanazi, Saud A.'
'Kariuki, Benson M.'

_publ_section_title
;
 Crystal structure of
 2,2-dimethyl-<i>N</i>-(5-methylpyridin-2-yl)propanamide
;
_journal_issue 6
_journal_name_full 'Acta Crystallographica Section E'
_journal_page_first o419
_journal_page_last o420
_journal_paper_doi 10.1107/S2056989015009378
_journal_volume 71
_journal_year 2015
_chemical_formula_iupac 'C11 H16 N2 O'
_chemical_formula_moiety 'C11 H16 N2 O'
_chemical_formula_sum 'C11 H16 N2 O'
_chemical_formula_weight 192.26
_chemical_name_systematic
;
2,2-Dimethyl-<i>N</i>-(5-methylpyridin-2-yl)propanamide
;
_space_group_crystal_system monoclinic
_space_group_IT_number 14
_space_group_name_Hall '-P 2yn'
_space_group_name_H-M_alt 'P 1 21/n 1'
_symmetry_space_group_name_Hall '-P 2yn'
_symmetry_space_group_name_H-M 'P 1 21/n 1'
_atom_sites_solution_hydrogens geom
_audit_creation_method SHELXL-2013
_cell_angle_alpha 90
_cell_angle_beta 94.549(2)
_cell_angle_gamma 90
_cell_formula_units_Z 8
_cell_length_a 11.1969(2)
_cell_length_b 8.6439(2)
_cell_length_c 23.8844(5)
_cell_measurement_reflns_used 3890
_cell_measurement_temperature 296(2)
_cell_measurement_theta_max 73.6240
_cell_measurement_theta_min 3.9210
_cell_volume 2304.37(8)
_computing_cell_refinement
;
CrysAlis PRO (Agilent, 2014)
;
_computing_data_collection
;
CrysAlis PRO (Agilent, 2014)
;
_computing_data_reduction
;
CrysAlis PRO (Agilent, 2014)
;
_computing_molecular_graphics
;
ORTEP-3 for Windows (Farrugia, 2012)
;
_computing_publication_material
;
WinGX (Farrugia, 2012)
;
_computing_structure_refinement
;
SHELXL2013 (Sheldrick, 2015)
;
_computing_structure_solution
;
SHELXS2013 (Sheldrick, 2015)
;
_diffrn_ambient_temperature 296(2)
_diffrn_measured_fraction_theta_full 0.995
_diffrn_measured_fraction_theta_max 0.963
_diffrn_measurement_device 'four-circle diffractometer'
_diffrn_measurement_device_type 'Agilent SuperNova (Dual, Cu at zero, Atlas)'
_diffrn_measurement_method '\w scans'
_diffrn_radiation_monochromator mirror
_diffrn_radiation_type CuK\a
_diffrn_radiation_wavelength 1.54184
_diffrn_reflns_av_R_equivalents 0.0211
_diffrn_reflns_limit_h_max 13
_diffrn_reflns_limit_h_min -13
_diffrn_reflns_limit_k_max 10
_diffrn_reflns_limit_k_min -9
_diffrn_reflns_limit_l_max 24
_diffrn_reflns_limit_l_min -29
_diffrn_reflns_number 8391
_diffrn_reflns_theta_full 67.684
_diffrn_reflns_theta_max 73.971
_diffrn_reflns_theta_min 3.713
_exptl_absorpt_coefficient_mu 0.573
_exptl_absorpt_correction_T_max 0.975
_exptl_absorpt_correction_T_min 0.925
_exptl_absorpt_correction_type gaussian
_exptl_absorpt_process_details
;
(CrysAlis PRO; Agilent, 2014)
;
_exptl_crystal_colour colourless
_exptl_crystal_density_diffrn 1.108
_exptl_crystal_description plate
_exptl_crystal_F_000 832
_exptl_crystal_size_max 0.465
_exptl_crystal_size_mid 0.325
_exptl_crystal_size_min 0.105
_refine_diff_density_max 0.273
_refine_diff_density_min -0.213
_refine_ls_extinction_coef 0.0075(6)
_refine_ls_extinction_expression Fc^*^=kFc[1+0.001xFc^2^\l^3^/sin(2\q)]^-1/4^
_refine_ls_extinction_method
;
SHELXL2013 (Sheldrick, 2015)
;
_refine_ls_goodness_of_fit_ref 1.038
_refine_ls_hydrogen_treatment constr
_refine_ls_matrix_type full
_refine_ls_number_parameters 262
_refine_ls_number_reflns 4503
_refine_ls_number_restraints 0
_refine_ls_restrained_S_all 1.038
_refine_ls_R_factor_all 0.0555
_refine_ls_R_factor_gt 0.0470
_refine_ls_shift/su_max 0.000
_refine_ls_shift/su_mean 0.000
_refine_ls_structure_factor_coef Fsqd
_refine_ls_weighting_details 'w=1/[\s^2^(Fo^2^)+(0.0810P)^2^+0.2080P] where P=(Fo^2^+2Fc^2^)/3'
_refine_ls_weighting_scheme calc
_refine_ls_wR_factor_gt 0.1379
_refine_ls_wR_factor_ref 0.1484
_reflns_number_gt 3684
_reflns_number_total 4503
_reflns_threshold_expression I>2\s(I)
_cod_data_source_file hb7430sup1.cif
_cod_data_source_block I
_cod_database_code 2240760
_shelx_space_group_comment
;
The symmetry employed for this shelxl refinement is uniquely defined
by the following loop, which should always be used as a source of
symmetry information in preference to the above space-group names.
They are only intended as comments.
;
_shelx_estimated_absorpt_t_min 0.777
_shelx_estimated_absorpt_t_max 0.942
_shelxl_version_number .2013

loop_
_space_group_symop_operation_xyz
'x, y, z'
'-x+1/2, y+1/2, -z+1/2'
'-x, -y, -z'
'x-1/2, -y-1/2, z-1/2'

loop_
_atom_site_type_symbol
_atom_site_label
_atom_site_fract_x
_atom_site_fract_y
_atom_site_fract_z
_atom_site_U_iso_or_equiv
_atom_site_adp_type
_atom_site_calc_flag
_atom_site_occupancy
C C1 0.20122(11) 0.54209(16) 0.13526(5) 0.0525(3) Uani d 1
C C2 0.19343(14) 0.77138(18) 0.08875(7) 0.0650(4) Uani d 1
H H2 0.1480 0.8535 0.0736 0.097 Uiso calc 1
C C3 0.31560(14) 0.77581(19) 0.08401(7) 0.0670(4) Uani d 1
C C4 0.38057(13) 0.6528(2) 0.10739(7) 0.0701(4) Uani d 1
H H4 0.4632 0.6499 0.1055 0.105 Uiso calc 1
C C5 0.32450(12) 0.5351(2) 0.13327(7) 0.0654(4) Uani d 1
H H5 0.3681 0.4524 0.1492 0.098 Uiso calc 1
C C6 0.3730(2) 0.9087(3) 0.05543(12) 0.1036(7) Uani d 1
H H6A 0.4566 0.9132 0.0677 0.155 Uiso calc 1
H H6B 0.3349 1.0037 0.0649 0.155 Uiso calc 1
H H6C 0.3639 0.8939 0.0155 0.155 Uiso calc 1
C C7 0.15945(14) 0.27433(18) 0.16115(6) 0.0618(4) Uani d 1
C C8 0.07563(15) 0.16852(19) 0.19135(7) 0.0689(4) Uani d 1
C C9 0.1450(2) 0.0226(2) 0.21008(9) 0.0942(6) Uani d 1
H H9A 0.1777 -0.0243 0.1782 0.141 Uiso calc 1
H H9B 0.0920 -0.0490 0.2263 0.141 Uiso calc 1
H H9C 0.2090 0.0496 0.2375 0.141 Uiso calc 1
C C10 0.0273(2) 0.2443(2) 0.24272(9) 0.0918(6) Uani d 1
H H10A -0.0163 0.1692 0.2626 0.138 Uiso calc 1
H H10B -0.0250 0.3280 0.2309 0.138 Uiso calc 1
H H10C 0.0929 0.2832 0.2670 0.138 Uiso calc 1
C C11 -0.0263(2) 0.1254(3) 0.14762(12) 0.1106(8) Uani d 1
H H11A 0.0066 0.0838 0.1149 0.166 Uiso calc 1
H H11B -0.0726 0.2160 0.1374 0.166 Uiso calc 1
H H11C -0.0768 0.0494 0.1631 0.166 Uiso calc 1
C C12 -0.12246(11) 0.71207(16) 0.19991(6) 0.0520(3) Uani d 1
C C13 -0.02137(14) 0.65237(19) 0.28397(6) 0.0650(4) Uani d 1
H H13 0.0409 0.5995 0.3037 0.098 Uiso calc 1
C C14 -0.09434(14) 0.74294(19) 0.31429(6) 0.0634(4) Uani d 1
C C15 -0.18413(15) 0.8222(2) 0.28376(7) 0.0710(4) Uani d 1
H H15 -0.2350 0.8861 0.3023 0.106 Uiso calc 1
C C16 -0.19970(14) 0.8082(2) 0.22610(7) 0.0660(4) Uani d 1
H H16 -0.2603 0.8618 0.2054 0.099 Uiso calc 1
C C17 -0.0774(2) 0.7526(3) 0.37741(7) 0.0909(6) Uani d 1
H H17A -0.0997 0.8538 0.3894 0.136 Uiso calc 1
H H17B 0.0051 0.7335 0.3895 0.136 Uiso calc 1
H H17C -0.1268 0.6765 0.3936 0.136 Uiso calc 1
C C18 -0.22818(13) 0.6925(2) 0.10586(6) 0.0671(4) Uani d 1
C C19 -0.21118(14) 0.6626(2) 0.04398(6) 0.0714(4) Uani d 1
C C20 -0.1518(2) 0.5048(3) 0.03776(9) 0.1036(7) Uani d 1
H H20A -0.0736 0.5054 0.0575 0.155 Uiso calc 1
H H20B -0.1445 0.4838 -0.0013 0.155 Uiso calc 1
H H20C -0.1999 0.4260 0.0532 0.155 Uiso calc 1
C C21 -0.1325(2) 0.7892(3) 0.02172(9) 0.1074(8) Uani d 1
H H21A -0.1659 0.8887 0.0293 0.161 Uiso calc 1
H H21B -0.1291 0.7767 -0.0181 0.161 Uiso calc 1
H H21C -0.0532 0.7819 0.0400 0.161 Uiso calc 1
C C22 -0.33408(17) 0.6641(3) 0.01113(8) 0.0955(7) Uani d 1
H H22A -0.3810 0.5790 0.0230 0.143 Uiso calc 1
H H22B -0.3242 0.6546 -0.0283 0.143 Uiso calc 1
H H22C -0.3742 0.7596 0.0180 0.143 Uiso calc 1
N N1 0.13561(10) 0.65829(14) 0.11338(5) 0.0578(3) Uani d 1
N N2 0.13689(10) 0.42840(14) 0.16285(5) 0.0577(3) Uani d 1
H H2A 0.0795 0.4589 0.1821 0.086 Uiso calc 1
N N3 -0.03374(10) 0.63507(14) 0.22795(5) 0.0589(3) Uani d 1
N N4 -0.12739(10) 0.69100(15) 0.14133(5) 0.0585(3) Uani d 1
H H4A -0.0606 0.6758 0.1267 0.088 Uiso calc 1
O O1 0.23876(14) 0.22212(15) 0.13479(7) 0.0942(4) Uani d 1
O O2 -0.32545(10) 0.7145(3) 0.12290(6) 0.1234(7) Uani d 1

loop_
_atom_site_aniso_label
_atom_site_aniso_U_11
_atom_site_aniso_U_22
_atom_site_aniso_U_33
_atom_site_aniso_U_12
_atom_site_aniso_U_13
_atom_site_aniso_U_23
C1 0.0471(6) 0.0604(7) 0.0506(6) -0.0005(5) 0.0069(5) -0.0061(5)
C2 0.0609(8) 0.0606(8) 0.0750(9) 0.0020(6) 0.0152(7) 0.0019(7)
C3 0.0619(8) 0.0670(9) 0.0739(9) -0.0103(7) 0.0180(7) -0.0082(7)
C4 0.0458(7) 0.0872(11) 0.0783(10) -0.0058(7) 0.0111(6) -0.0054(8)
C5 0.0476(7) 0.0792(10) 0.0695(9) 0.0046(7) 0.0061(6) 0.0024(7)
C6 0.0929(14) 0.0845(13) 0.139(2) -0.0182(11) 0.0419(13) 0.0105(12)
C7 0.0633(8) 0.0634(8) 0.0595(8) 0.0033(7) 0.0093(6) -0.0058(6)
C8 0.0743(10) 0.0600(8) 0.0730(9) -0.0017(7) 0.0096(8) 0.0039(7)
C9 0.1260(17) 0.0716(11) 0.0864(12) 0.0159(11) 0.0172(12) 0.0096(9)
C10 0.1089(15) 0.0753(11) 0.0977(13) 0.0020(10) 0.0486(12) 0.0135(10)
C11 0.0982(15) 0.1086(17) 0.1210(18) -0.0325(13) -0.0168(14) 0.0207(14)
C12 0.0441(6) 0.0584(7) 0.0541(7) -0.0037(5) 0.0082(5) -0.0028(5)
C13 0.0649(8) 0.0748(9) 0.0553(8) 0.0084(7) 0.0041(6) 0.0003(7)
C14 0.0628(8) 0.0718(9) 0.0566(8) -0.0045(7) 0.0101(6) -0.0074(6)
C15 0.0643(9) 0.0830(10) 0.0672(9) 0.0103(8) 0.0145(7) -0.0160(8)
C16 0.0574(8) 0.0769(9) 0.0643(8) 0.0125(7) 0.0078(6) -0.0056(7)
C17 0.0947(13) 0.1195(16) 0.0590(9) 0.0039(12) 0.0092(9) -0.0124(10)
C18 0.0479(7) 0.0957(11) 0.0581(8) -0.0060(7) 0.0062(6) -0.0059(7)
C19 0.0574(8) 0.1030(12) 0.0540(8) -0.0056(8) 0.0058(6) -0.0037(8)
C20 0.1021(15) 0.1323(18) 0.0765(12) 0.0172(14) 0.0078(10) -0.0312(12)
C21 0.0894(13) 0.161(2) 0.0718(11) -0.0318(14) 0.0046(10) 0.0262(13)
C22 0.0681(10) 0.153(2) 0.0636(10) -0.0080(12) -0.0058(8) -0.0082(11)
N1 0.0483(6) 0.0612(6) 0.0649(7) 0.0024(5) 0.0111(5) -0.0014(5)
N2 0.0517(6) 0.0616(7) 0.0612(6) 0.0020(5) 0.0141(5) 0.0003(5)
N3 0.0564(6) 0.0654(7) 0.0555(6) 0.0082(5) 0.0078(5) -0.0030(5)
N4 0.0464(6) 0.0772(8) 0.0526(6) 0.0019(5) 0.0081(5) -0.0045(5)
O1 0.1027(10) 0.0738(8) 0.1127(10) 0.0100(7) 0.0496(8) -0.0114(7)
O2 0.0451(6) 0.250(2) 0.0754(8) -0.0005(9) 0.0067(5) -0.0370(11)

loop_
_atom_type_symbol
_atom_type_description
_atom_type_scat_dispersion_real
_atom_type_scat_dispersion_imag
_atom_type_scat_source
C C 0.0181 0.0091 'International Tables Vol C Tables 4.2.6.8 and 6.1.1.4'
H H 0.0000 0.0000 'International Tables Vol C Tables 4.2.6.8 and 6.1.1.4'
N N 0.0311 0.0180 'International Tables Vol C Tables 4.2.6.8 and 6.1.1.4'
O O 0.0492 0.0322 'International Tables Vol C Tables 4.2.6.8 and 6.1.1.4'

loop_
_geom_angle_atom_site_label_1
_geom_angle_atom_site_label_2
_geom_angle_atom_site_label_3
_geom_angle
N1 C1 C5 122.76(13)
N1 C1 N2 115.06(11)
C5 C1 N2 122.13(13)
N1 C2 C3 125.05(15)
N1 C2 H2 117.5
C3 C2 H2 117.5
C4 C3 C2 116.01(14)
C4 C3 C6 122.73(16)
C2 C3 C6 121.25(17)
C5 C4 C3 120.60(14)
C5 C4 H4 119.7
C3 C4 H4 119.7
C4 C5 C1 118.49(15)
C4 C5 H5 120.8
C1 C5 H5 120.8
C3 C6 H6A 109.5
C3 C6 H6B 109.5
H6A C6 H6B 109.5
C3 C6 H6C 109.5
H6A C6 H6C 109.5
H6B C6 H6C 109.5
O1 C7 N2 121.70(15)
O1 C7 C8 121.50(15)
N2 C7 C8 116.72(13)
C10 C8 C9 108.82(16)
C10 C8 C11 111.11(19)
C9 C8 C11 109.45(17)
C10 C8 C7 113.06(14)
C9 C8 C7 108.31(15)
C11 C8 C7 106.00(15)
C8 C9 H9A 109.5
C8 C9 H9B 109.5
H9A C9 H9B 109.5
C8 C9 H9C 109.5
H9A C9 H9C 109.5
H9B C9 H9C 109.5
C8 C10 H10A 109.5
C8 C10 H10B 109.5
H10A C10 H10B 109.5
C8 C10 H10C 109.5
H10A C10 H10C 109.5
H10B C10 H10C 109.5
C8 C11 H11A 109.5
C8 C11 H11B 109.5
H11A C11 H11B 109.5
C8 C11 H11C 109.5
H11A C11 H11C 109.5
H11B C11 H11C 109.5
N3 C12 C16 122.75(13)
N3 C12 N4 113.83(11)
C16 C12 N4 123.38(13)
N3 C13 C14 124.64(14)
N3 C13 H13 117.7
C14 C13 H13 117.7
C15 C14 C13 116.30(14)
C15 C14 C17 122.08(15)
C13 C14 C17 121.62(16)
C14 C15 C16 120.94(14)
C14 C15 H15 119.5
C16 C15 H15 119.5
C15 C16 C12 118.01(14)
C15 C16 H16 121.0
C12 C16 H16 121.0
C14 C17 H17A 109.5
C14 C17 H17B 109.5
H17A C17 H17B 109.5
C14 C17 H17C 109.5
H17A C17 H17C 109.5
H17B C17 H17C 109.5
O2 C18 N4 121.25(14)
O2 C18 C19 122.54(14)
N4 C18 C19 116.20(13)
C21 C19 C18 109.61(16)
C21 C19 C22 109.63(17)
C18 C19 C22 108.60(14)
C21 C19 C20 109.78(18)
C18 C19 C20 109.45(16)
C22 C19 C20 109.75(18)
C19 C20 H20A 109.5
C19 C20 H20B 109.5
H20A C20 H20B 109.5
C19 C20 H20C 109.5
H20A C20 H20C 109.5
H20B C20 H20C 109.5
C19 C21 H21A 109.5
C19 C21 H21B 109.5
H21A C21 H21B 109.5
C19 C21 H21C 109.5
H21A C21 H21C 109.5
H21B C21 H21C 109.5
C19 C22 H22A 109.5
C19 C22 H22B 109.5
H22A C22 H22B 109.5
C19 C22 H22C 109.5
H22A C22 H22C 109.5
H22B C22 H22C 109.5
C1 N1 C2 117.08(12)
C7 N2 C1 124.47(12)
C7 N2 H2A 117.8
C1 N2 H2A 117.8
C12 N3 C13 117.35(12)
C18 N4 C12 125.79(12)
C18 N4 H4A 117.1
C12 N4 H4A 117.1

loop_
_geom_bond_atom_site_label_1
_geom_bond_atom_site_label_2
_geom_bond_distance
C1 N1 1.3269(18)
C1 C5 1.3862(19)
C1 N2 1.4122(17)
C2 N1 1.3346(19)
C2 C3 1.382(2)
C2 H2 0.9300
C3 C4 1.381(2)
C3 C6 1.506(2)
C4 C5 1.368(2)
C4 H4 0.9300
C5 H5 0.9300
C6 H6A 0.9600
C6 H6B 0.9600
C6 H6C 0.9600
C7 O1 1.2155(19)
C7 N2 1.3567(19)
C7 C8 1.531(2)
C8 C10 1.527(3)
C8 C9 1.529(3)
C8 C11 1.531(3)
C9 H9A 0.9600
C9 H9B 0.9600
C9 H9C 0.9600
C10 H10A 0.9600
C10 H10B 0.9600
C10 H10C 0.9600
C11 H11A 0.9600
C11 H11B 0.9600
C11 H11C 0.9600
C12 N3 1.3314(18)
C12 C16 1.384(2)
C12 N4 1.4077(17)
C13 N3 1.3427(19)
C13 C14 1.378(2)
C13 H13 0.9300
C14 C15 1.377(2)
C14 C17 1.507(2)
C15 C16 1.380(2)
C15 H15 0.9300
C16 H16 0.9300
C17 H17A 0.9600
C17 H17B 0.9600
C17 H17C 0.9600
C18 O2 1.208(2)
C18 N4 1.3565(19)
C18 C19 1.527(2)
C19 C21 1.526(3)
C19 C22 1.529(2)
C19 C20 1.531(3)
C20 H20A 0.9600
C20 H20B 0.9600
C20 H20C 0.9600
C21 H21A 0.9600
C21 H21B 0.9600
C21 H21C 0.9600
C22 H22A 0.9600
C22 H22B 0.9600
C22 H22C 0.9600
N2 H2A 0.8600
N4 H4A 0.8600

loop_
_geom_hbond_atom_site_label_D
_geom_hbond_atom_site_label_H
_geom_hbond_atom_site_label_A
_geom_hbond_site_symmetry_A
_geom_hbond_distance_DH
_geom_hbond_distance_HA
_geom_hbond_distance_DA
_geom_hbond_angle_DHA
N2 H2A N3 . 0.86 2.31 3.1192(16) 156
N4 H4A N1 . 0.86 2.25 3.0837(16) 163
C4 H4 O2 1_655 0.93 2.43 3.3262(19) 160

loop_
_geom_torsion_atom_site_label_1
_geom_torsion_atom_site_label_2
_geom_torsion_atom_site_label_3
_geom_torsion_atom_site_label_4
_geom_torsion
N1 C2 C3 C4 -0.6(3)
N1 C2 C3 C6 -179.97(18)
C2 C3 C4 C5 0.2(2)
C6 C3 C4 C5 179.56(18)
C3 C4 C5 C1 0.3(2)
N1 C1 C5 C4 -0.3(2)
N2 C1 C5 C4 -177.72(14)
O1 C7 C8 C10 151.67(19)
N2 C7 C8 C10 -31.6(2)
O1 C7 C8 C9 31.0(2)
N2 C7 C8 C9 -152.30(15)
O1 C7 C8 C11 -86.4(2)
N2 C7 C8 C11 90.33(19)
N3 C13 C14 C15 -1.3(3)
N3 C13 C14 C17 177.95(17)
C13 C14 C15 C16 0.9(3)
C17 C14 C15 C16 -178.27(18)
C14 C15 C16 C12 0.1(3)
N3 C12 C16 C15 -0.9(2)
N4 C12 C16 C15 -178.46(15)
O2 C18 C19 C21 119.0(2)
N4 C18 C19 C21 -61.9(2)
O2 C18 C19 C22 -0.8(3)
N4 C18 C19 C22 178.35(18)
O2 C18 C19 C20 -120.6(2)
N4 C18 C19 C20 58.5(2)
C5 C1 N1 C2 0.0(2)
N2 C1 N1 C2 177.54(12)
C3 C2 N1 C1 0.5(2)
O1 C7 N2 C1 -0.2(2)
C8 C7 N2 C1 -176.94(13)
N1 C1 N2 C7 142.20(14)
C5 C1 N2 C7 -40.2(2)
C16 C12 N3 C13 0.6(2)
N4 C12 N3 C13 178.41(13)
C14 C13 N3 C12 0.5(2)
O2 C18 N4 C12 0.7(3)
C19 C18 N4 C12 -178.44(15)
N3 C12 N4 C18 148.58(15)
C16 C12 N4 C18 -33.7(2)

_cod_database_fobs_code 2240760
